data_4079269
loop_
_publ_author_name
'Lei, Hao'
'Royer, Aaron M.'
'Rauchfuss, Thomas B.'
'Gray, Danielle'

_publ_contact_author
; 
Danielle L. Gray 
University of Illinois 
School of Chemical Sciences, Box 59-1 
505 South Mathews Avenue 
Urbana, Illinois  61801 
USA 
;
_publ_section_title
;
 C2-Symmetric Iron(II) Diphosphine--Dialkoxide Dicarbonyl and Related
 Complexes
;
_journal_issue 17
_journal_name_full Organometallics
_journal_page_first 6408
_journal_paper_doi 10.1021/om300631a
_journal_volume 31
_journal_year 2012
_chemical_formula_moiety 'C40 H30 Fe O4 P2, 0.50(C H2 Cl2)'
_chemical_formula_sum 'C40.5 H31 Cl Fe O4 P2'
_chemical_formula_weight 734.89
_chemical_name_systematic
; 
? 
;
_space_group_IT_number 2
_symmetry_cell_setting triclinic
_symmetry_space_group_name_Hall '-P 1'
_symmetry_space_group_name_H-M 'P -1'
_atom_sites_solution_hydrogens geom
_atom_sites_solution_primary direct
_atom_sites_solution_secondary difmap
_audit_creation_method SHELXL-97
_audit_update_record
; 
? 
;
_cell_angle_alpha 69.1874(41)
_cell_angle_beta 85.5499(41)
_cell_angle_gamma 87.088(4)
_cell_formula_units_Z 4
_cell_length_a 12.0753(8)
_cell_length_b 15.6227(10)
_cell_length_c 19.1582(12)
_cell_measurement_reflns_used 4589
_cell_measurement_temperature 193(2)
_cell_measurement_theta_max 23.68
_cell_measurement_theta_min 2.28
_cell_volume 3367.1(4)
_computing_cell_refinement 'SAINT V7.23A (Bruker, 2005)'
_computing_data_collection 'APEX2 V2.0-1 (Bruker, 2004)'
_computing_data_reduction
; 
SAINT V7.23A, XPREP V2005/2, SADABS V2007/4,(Bruker, 2005 & 2007) 
;
_computing_molecular_graphics
; 
SHELXTL V6.12 (Bruker, 2005), CrystalMaker v2.1.3 (CrystalMaker, 1994) 
;
_computing_publication_material 'XCIF V6.12 (Bruker, 2005)'
_computing_structure_refinement 'SHELXTL V6.12 (Bruker, 2005)'
_computing_structure_solution 'SHELXTL V6.12 (Bruker, 2005)'
_diffrn_ambient_temperature 193(2)
_diffrn_measured_fraction_theta_full 0.994
_diffrn_measured_fraction_theta_max 0.994
_diffrn_measurement_device 'Bruker Kappa/ApexII CCD'
_diffrn_measurement_method 'profile data from \f and \w scans'
_diffrn_radiation_monochromator graphite
_diffrn_radiation_source 'fine-focus sealed tube'
_diffrn_radiation_type MoK\a
_diffrn_radiation_wavelength 0.71073
_diffrn_radiation_wavelength_id ba98gas
_diffrn_reflns_av_R_equivalents 0.0775
_diffrn_reflns_av_sigmaI/netI 0.0832
_diffrn_reflns_limit_h_max 14
_diffrn_reflns_limit_h_min -14
_diffrn_reflns_limit_k_max 18
_diffrn_reflns_limit_k_min -18
_diffrn_reflns_limit_l_max 23
_diffrn_reflns_limit_l_min -23
_diffrn_reflns_number 41022
_diffrn_reflns_theta_full 25.47
_diffrn_reflns_theta_max 25.47
_diffrn_reflns_theta_min 1.39
_exptl_absorpt_coefficient_mu 0.666
_exptl_absorpt_correction_T_max 0.9622
_exptl_absorpt_correction_T_min 0.8872
_exptl_absorpt_correction_type integration
_exptl_absorpt_process_details 'SHELXTL/XPREP V2005/2 (Bruker, 2005)'
_exptl_crystal_colour yellow
_exptl_crystal_density_diffrn 1.450
_exptl_crystal_density_method 'not measured'
_exptl_crystal_description block
_exptl_crystal_F_000 1516
_exptl_crystal_id ba98gas
_exptl_crystal_preparation
; 
The data crystal was mounted using oil (Parantone-N, Exxon) to a 
0.3 mm cryo-loop (Hampton Research) with the (0 1 -1) scattering 
planes roughly normal to the spindle axis. 
;
_exptl_crystal_size_max 0.29
_exptl_crystal_size_mid 0.20
_exptl_crystal_size_min 0.108
_refine_diff_density_max 0.469
_refine_diff_density_min -0.372
_refine_diff_density_rms 0.069
_refine_ls_extinction_method none
_refine_ls_goodness_of_fit_ref 0.994
_refine_ls_hydrogen_treatment noref
_refine_ls_matrix_type full
_refine_ls_number_parameters 931
_refine_ls_number_reflns 12437
_refine_ls_number_restraints 116
_refine_ls_restrained_S_all 0.992
_refine_ls_R_factor_all 0.0864
_refine_ls_R_factor_gt 0.0462
_refine_ls_shift/su_max 0.003
_refine_ls_shift/su_mean 0.000
_refine_ls_structure_factor_coef Fsqd
_refine_ls_weighting_details 'calc w=1/[\s^2^(Fo^2^)+(0.0421P)^2^] where P=(Fo^2^+2Fc^2^)/3'
_refine_ls_weighting_scheme calc
_refine_ls_wR_factor_gt 0.0887
_refine_ls_wR_factor_ref 0.1017
_reflns_number_gt 8385
_reflns_number_total 12437
_reflns_threshold_expression >2sigma(I)
_cod_data_source_file om300631a_si_002.cif
_cod_data_source_block ba98gas
_cod_depositor_comments
;
The following automatic conversions were performed:

'_symmetry_cell_setting' value 'Triclinic' changed to 'triclinic'
according to /home/saulius/struct/CIF-dictionaries/cif_core.dic
dictionary named 'cif_core.dic' version 2.4.2 from 2011-04-26.

Automatic conversion script
Id: cif_fix_values 1891 2012-01-12 08:04:46Z andrius 
;
_cod_original_sg_symbol_H-M 'P-1   '
_cod_original_formula_sum 'C40.50 H31 Cl Fe O4 P2'
_cod_database_code 4079269

loop_
_symmetry_equiv_pos_as_xyz
'x, y, z'
'-x, -y, -z'

loop_
_atom_site_label
_atom_site_type_symbol
_atom_site_fract_x
_atom_site_fract_y
_atom_site_fract_z
_atom_site_U_iso_or_equiv
_atom_site_adp_type
_atom_site_occupancy
_atom_site_symmetry_multiplicity
_atom_site_calc_flag
_atom_site_refinement_flags
_atom_site_disorder_assembly
_atom_site_disorder_group
Fe1 Fe 0.10433(4) 0.17723(3) 0.67452(2) 0.01993(12) Uani 1 1 d . . .
P1 P -0.07517(7) 0.14723(6) 0.67164(5) 0.02139(19) Uani 1 1 d . . .
P2 P 0.28347(7) 0.17698(5) 0.69735(4) 0.02075(19) Uani 1 1 d . . .
O1 O 0.11644(17) 0.04626(13) 0.72986(11) 0.0228(5) Uani 1 1 d . . .
O2 O 0.06516(17) 0.18724(13) 0.77227(11) 0.0229(5) Uani 1 1 d . . .
O3 O 0.0833(2) 0.37616(16) 0.61775(13) 0.0385(6) Uani 1 1 d . . .
O4 O 0.1702(2) 0.17073(16) 0.52724(13) 0.0364(6) Uani 1 1 d . . .
C1 C -0.1733(3) 0.2432(2) 0.65876(18) 0.0269(8) Uani 1 1 d . . .
C2 C -0.2593(3) 0.2642(2) 0.6104(2) 0.0346(9) Uani 1 1 d . . .
H2 H -0.2684 0.2289 0.5799 0.042 Uiso 1 1 calc R . .
C3 C -0.3310(3) 0.3368(2) 0.6073(2) 0.0449(10) Uani 1 1 d . . .
H3 H -0.3886 0.3522 0.5735 0.054 Uiso 1 1 calc R . .
C4 C -0.3210(3) 0.3871(2) 0.6519(2) 0.0459(11) Uani 1 1 d . . .
H4 H -0.3733 0.4351 0.6505 0.055 Uiso 1 1 calc R . .
C5 C -0.2352(3) 0.3686(2) 0.6988(2) 0.0426(10) Uani 1 1 d . . .
H5 H -0.2267 0.4049 0.7286 0.051 Uiso 1 1 calc R . .
C6 C -0.1615(3) 0.2968(2) 0.70222(19) 0.0334(9) Uani 1 1 d . . .
H6 H -0.1022 0.2838 0.7346 0.040 Uiso 1 1 calc R . .
C7 C -0.1053(3) 0.0994(2) 0.60128(18) 0.0258(8) Uani 1 1 d . . .
C8 C -0.1363(3) 0.0089(2) 0.6197(2) 0.0305(8) Uani 1 1 d . . .
H8 H -0.1434 -0.0302 0.6706 0.037 Uiso 1 1 calc R . .
C9 C -0.1567(3) -0.0241(3) 0.5641(2) 0.0415(10) Uani 1 1 d . . .
H9 H -0.1779 -0.0858 0.5769 0.050 Uiso 1 1 calc R . .
C10 C -0.1464(3) 0.0329(3) 0.4895(2) 0.0433(10) Uani 1 1 d . . .
H10 H -0.1611 0.0102 0.4514 0.052 Uiso 1 1 calc R . .
C11 C -0.1150(3) 0.1218(3) 0.4708(2) 0.0411(10) Uani 1 1 d . . .
H11 H -0.1085 0.1607 0.4198 0.049 Uiso 1 1 calc R . .
C12 C -0.0931(3) 0.1549(2) 0.52575(19) 0.0351(9) Uani 1 1 d . . .
H12 H -0.0694 0.2161 0.5123 0.042 Uiso 1 1 calc R . .
C13 C -0.1258(3) 0.0628(2) 0.75983(17) 0.0240(7) Uani 1 1 d . . .
C14 C -0.0528(3) 0.0096(2) 0.81242(17) 0.0236(7) Uani 1 1 d . . .
C15 C -0.0977(3) -0.0593(2) 0.87543(19) 0.0311(8) Uani 1 1 d . . .
H15 H -0.0496 -0.0960 0.9121 0.037 Uiso 1 1 calc R . .
C16 C -0.2097(3) -0.0756(2) 0.88601(19) 0.0349(9) Uani 1 1 d . . .
H16 H -0.2377 -0.1238 0.9290 0.042 Uiso 1 1 calc R . .
C17 C -0.2814(3) -0.0219(2) 0.8342(2) 0.0374(9) Uani 1 1 d . . .
H17 H -0.3589 -0.0325 0.8415 0.045 Uiso 1 1 calc R . .
C18 C -0.2396(3) 0.0471(2) 0.77203(19) 0.0321(8) Uani 1 1 d . . .
H18 H -0.2889 0.0847 0.7367 0.039 Uiso 1 1 calc R . .
C19 C 0.0712(3) 0.0258(2) 0.80383(17) 0.0231(7) Uani 1 1 d . . .
H19 H 0.1095 -0.0307 0.8367 0.028 Uiso 1 1 calc R . .
C20 C 0.3042(3) 0.1331(2) 0.79707(16) 0.0209(7) Uani 1 1 d . . .
C21 C 0.2146(3) 0.1039(2) 0.84988(17) 0.0229(7) Uani 1 1 d . . .
C22 C 0.2373(3) 0.0710(2) 0.92493(18) 0.0305(8) Uani 1 1 d . . .
H22 H 0.1779 0.0510 0.9619 0.037 Uiso 1 1 calc R . .
C23 C 0.3444(3) 0.0668(2) 0.94710(19) 0.0366(9) Uani 1 1 d . . .
H23 H 0.3573 0.0436 0.9989 0.044 Uiso 1 1 calc R . .
C24 C 0.4320(3) 0.0956(2) 0.89534(19) 0.0329(8) Uani 1 1 d . . .
H24 H 0.5053 0.0924 0.9110 0.039 Uiso 1 1 calc R . .
C25 C 0.4127(3) 0.1294(2) 0.81971(19) 0.0303(8) Uani 1 1 d . . .
H25 H 0.4728 0.1500 0.7833 0.036 Uiso 1 1 calc R . .
C26 C 0.0948(3) 0.1061(2) 0.82966(17) 0.0230(7) Uani 1 1 d . . .
H26 H 0.0451 0.1006 0.8752 0.028 Uiso 1 1 calc R . .
C27 C 0.3788(3) 0.1077(2) 0.65879(16) 0.0229(7) Uani 1 1 d . . .
C28 C 0.4908(3) 0.1263(2) 0.64136(17) 0.0270(8) Uani 1 1 d . . .
H28 H 0.5197 0.1786 0.6472 0.032 Uiso 1 1 calc R . .
C29 C 0.5610(3) 0.0697(2) 0.61555(19) 0.0331(8) Uani 1 1 d . . .
H29 H 0.6378 0.0826 0.6049 0.040 Uiso 1 1 calc R . .
C30 C 0.5193(3) -0.0059(2) 0.60517(19) 0.0359(9) Uani 1 1 d . . .
H30 H 0.5672 -0.0444 0.5869 0.043 Uiso 1 1 calc R . .
C31 C 0.4084(3) -0.0244(2) 0.62156(18) 0.0321(8) Uani 1 1 d . . .
H31 H 0.3796 -0.0755 0.6138 0.038 Uiso 1 1 calc R . .
C32 C 0.3382(3) 0.0303(2) 0.64913(17) 0.0262(8) Uani 1 1 d . . .
H32 H 0.2622 0.0154 0.6616 0.031 Uiso 1 1 calc R . .
C33 C 0.3388(2) 0.2917(2) 0.66154(17) 0.0217(7) Uani 1 1 d . . .
C34 C 0.3598(3) 0.3345(2) 0.58429(18) 0.0281(8) Uani 1 1 d . . .
H34 H 0.3578 0.2999 0.5525 0.034 Uiso 1 1 calc R . .
C35 C 0.3832(3) 0.4255(2) 0.5539(2) 0.0346(9) Uani 1 1 d . . .
H35 H 0.3976 0.4536 0.5014 0.042 Uiso 1 1 calc R . .
C36 C 0.3859(3) 0.4771(2) 0.5997(2) 0.0379(9) Uani 1 1 d . . .
H36 H 0.4026 0.5403 0.5788 0.045 Uiso 1 1 calc R . .
C37 C 0.3644(3) 0.4362(2) 0.6754(2) 0.0369(9) Uani 1 1 d . . .
H37 H 0.3658 0.4714 0.7068 0.044 Uiso 1 1 calc R . .
C38 C 0.3406(3) 0.3442(2) 0.70666(19) 0.0299(8) Uani 1 1 d . . .
H38 H 0.3255 0.3168 0.7592 0.036 Uiso 1 1 calc R . .
C39 C 0.0909(3) 0.2984(2) 0.63764(17) 0.0246(7) Uani 1 1 d . . .
C40 C 0.1421(3) 0.1707(2) 0.58622(19) 0.0246(7) Uani 1 1 d . . .
Fe2 Fe 0.74944(4) 0.60894(3) 0.80800(2) 0.02025(12) Uani 1 1 d . . .
P3 P 0.56440(7) 0.63128(6) 0.80545(4) 0.02160(19) Uani 1 1 d . . .
P4 P 0.93366(7) 0.59131(5) 0.78373(4) 0.02052(19) Uani 1 1 d . . .
O5 O 0.75617(17) 0.71920(13) 0.71868(11) 0.0222(5) Uani 1 1 d . . .
O6 O 0.73235(17) 0.54537(13) 0.73859(11) 0.0225(5) Uani 1 1 d . . .
O7 O 0.7261(2) 0.44025(17) 0.93792(13) 0.0424(7) Uani 1 1 d . . .
O8 O 0.7807(2) 0.71490(17) 0.90281(14) 0.0429(7) Uani 1 1 d . . .
C41 C 0.4818(3) 0.5285(2) 0.84752(17) 0.0247(8) Uani 1 1 d . . .
C42 C 0.3835(3) 0.5241(2) 0.89192(19) 0.0359(9) Uani 1 1 d . . .
H42 H 0.3575 0.5759 0.9039 0.043 Uiso 1 1 calc R . .
C43 C 0.3238(3) 0.4440(3) 0.9186(2) 0.0449(10) Uani 1 1 d . . .
H43 H 0.2562 0.4417 0.9480 0.054 Uiso 1 1 calc R . .
C44 C 0.3616(3) 0.3682(3) 0.9028(2) 0.0441(10) Uani 1 1 d . . .
H44 H 0.3210 0.3133 0.9220 0.053 Uiso 1 1 calc R . .
C45 C 0.4589(3) 0.3721(2) 0.85904(19) 0.0370(9) Uani 1 1 d . . .
H45 H 0.4849 0.3198 0.8477 0.044 Uiso 1 1 calc R . .
C46 C 0.5185(3) 0.4511(2) 0.83168(18) 0.0301(8) Uani 1 1 d . . .
H46 H 0.5854 0.4530 0.8017 0.036 Uiso 1 1 calc R . .
C47 C 0.5072(3) 0.7145(2) 0.84560(17) 0.0226(7) Uani 1 1 d . . .
C48 C 0.4827(3) 0.8036(2) 0.80086(18) 0.0284(8) Uani 1 1 d . . .
H48 H 0.4925 0.8208 0.7480 0.034 Uiso 1 1 calc R . .
C49 C 0.4442(3) 0.8682(2) 0.8314(2) 0.0358(9) Uani 1 1 d . . .
H49 H 0.4279 0.9292 0.7998 0.043 Uiso 1 1 calc R . .
C50 C 0.4294(3) 0.8438(3) 0.9082(2) 0.0410(10) Uani 1 1 d . . .
H50 H 0.4011 0.8875 0.9295 0.049 Uiso 1 1 calc R . .
C51 C 0.4554(3) 0.7568(3) 0.9532(2) 0.0483(11) Uani 1 1 d . . .
H51 H 0.4465 0.7405 1.0060 0.058 Uiso 1 1 calc R . .
C52 C 0.4948(3) 0.6916(3) 0.92291(19) 0.0388(9) Uani 1 1 d . . .
H52 H 0.5133 0.6314 0.9550 0.047 Uiso 1 1 calc R . .
C53 C 0.5205(3) 0.6765(2) 0.71002(17) 0.0221(7) Uani 1 1 d . . .
C54 C 0.5971(3) 0.7106(2) 0.64938(17) 0.0213(7) Uani 1 1 d . . .
C55 C 0.5567(3) 0.7511(2) 0.57829(17) 0.0284(8) Uani 1 1 d . . .
H55 H 0.6075 0.7766 0.5363 0.034 Uiso 1 1 calc R . .
C56 C 0.4445(3) 0.7547(2) 0.56807(19) 0.0328(8) Uani 1 1 d . . .
H56 H 0.4190 0.7823 0.5192 0.039 Uiso 1 1 calc R . .
C57 C 0.3689(3) 0.7187(2) 0.62833(19) 0.0302(8) Uani 1 1 d . . .
H57 H 0.2918 0.7202 0.6212 0.036 Uiso 1 1 calc R . .
C58 C 0.4074(3) 0.6806(2) 0.69907(19) 0.0274(8) Uani 1 1 d . . .
H58 H 0.3559 0.6567 0.7410 0.033 Uiso 1 1 calc R . .
C59 C 0.7218(3) 0.7009(2) 0.65750(17) 0.0226(7) Uani 1 1 d . . .
H59 H 0.7593 0.7444 0.6110 0.027 Uiso 1 1 calc R . .
C60 C 0.9664(3) 0.5979(2) 0.68745(17) 0.0226(7) Uani 1 1 d . . .
C61 C 0.8826(3) 0.5987(2) 0.64090(17) 0.0233(7) Uani 1 1 d . . .
C62 C 0.9144(3) 0.5979(2) 0.56953(18) 0.0289(8) Uani 1 1 d . . .
H62 H 0.8585 0.5980 0.5372 0.035 Uiso 1 1 calc R . .
C63 C 1.0243(3) 0.5970(2) 0.54455(18) 0.0302(8) Uani 1 1 d . . .
H63 H 1.0433 0.5955 0.4959 0.036 Uiso 1 1 calc R . .
C64 C 1.1073(3) 0.5983(2) 0.59020(18) 0.0303(8) Uani 1 1 d . . .
H64 H 1.1832 0.5988 0.5730 0.036 Uiso 1 1 calc R . .
C65 C 1.0779(3) 0.5990(2) 0.66104(18) 0.0272(8) Uani 1 1 d . . .
H65 H 1.1344 0.6002 0.6925 0.033 Uiso 1 1 calc R . .
C66 C 0.7602(3) 0.6025(2) 0.66450(17) 0.0216(7) Uani 1 1 d . . .
H66 H 0.7170 0.5832 0.6304 0.026 Uiso 1 1 calc R . .
C67 C 1.0245(3) 0.6777(2) 0.79059(17) 0.0227(7) Uani 1 1 d . . .
C68 C 1.1157(3) 0.6583(2) 0.83352(19) 0.0316(8) Uani 1 1 d . . .
H68 H 1.1328 0.5968 0.8636 0.038 Uiso 1 1 calc R . .
C69 C 1.1824(3) 0.7288(2) 0.8328(2) 0.0379(9) Uani 1 1 d . . .
H69 H 1.2439 0.7153 0.8634 0.045 Uiso 1 1 calc R . .
C70 C 1.1601(3) 0.8169(2) 0.7886(2) 0.0345(9) Uani 1 1 d . . .
H70 H 1.2078 0.8642 0.7869 0.041 Uiso 1 1 calc R . .
C71 C 1.0685(3) 0.8376(2) 0.74638(19) 0.0319(8) Uani 1 1 d . . .
H71 H 1.0523 0.8993 0.7164 0.038 Uiso 1 1 calc R . .
C72 C 0.9999(3) 0.7682(2) 0.74773(19) 0.0311(8) Uani 1 1 d . . .
H72 H 0.9360 0.7826 0.7193 0.037 Uiso 1 1 calc R . .
C73 C 0.9934(2) 0.4816(2) 0.84072(17) 0.0212(7) Uani 1 1 d . . .
C74 C 0.9886(3) 0.4586(2) 0.91815(17) 0.0259(8) Uani 1 1 d . . .
H74 H 0.9578 0.5014 0.9396 0.031 Uiso 1 1 calc R . .
C75 C 1.0279(3) 0.3748(2) 0.96395(19) 0.0291(8) Uani 1 1 d . . .
H75 H 1.0245 0.3602 1.0166 0.035 Uiso 1 1 calc R . .
C76 C 1.0722(3) 0.3120(2) 0.93326(19) 0.0304(8) Uani 1 1 d . . .
H76 H 1.0999 0.2544 0.9648 0.036 Uiso 1 1 calc R . .
C77 C 1.0765(3) 0.3327(2) 0.85686(19) 0.0317(8) Uani 1 1 d . . .
H77 H 1.1066 0.2892 0.8359 0.038 Uiso 1 1 calc R . .
C78 C 1.0369(3) 0.4170(2) 0.81064(18) 0.0270(8) Uani 1 1 d . . .
H78 H 1.0394 0.4307 0.7581 0.032 Uiso 1 1 calc R . .
C79 C 0.7371(3) 0.5064(2) 0.88663(18) 0.0255(8) Uani 1 1 d . . .
C80 C 0.7676(3) 0.6737(2) 0.86554(18) 0.0252(7) Uani 1 1 d . . .
C81 C 0.8303(6) 0.2198(9) 0.9021(5) 0.061(3) Uani 0.612(14) 1 d PDU A 1
H81A H 0.8859 0.2046 0.8672 0.073 Uiso 0.612(14) 1 calc PR A 1
H81B H 0.8345 0.2861 0.8928 0.073 Uiso 0.612(14) 1 calc PR A 1
Cl1 Cl 0.6962(5) 0.1958(6) 0.8842(3) 0.0609(17) Uani 0.612(14) 1 d PDU A 1
Cl2 Cl 0.8622(10) 0.1569(8) 0.9949(5) 0.085(4) Uani 0.612(14) 1 d PDU A 1
C82 C 0.790(2) 0.2423(12) 0.9282(11) 0.059(4) Uani 0.197(10) 1 d PDU B 2
H82A H 0.8511 0.2769 0.8936 0.070 Uiso 0.197(10) 1 calc PR B 2
H82B H 0.7292 0.2862 0.9303 0.070 Uiso 0.197(10) 1 calc PR B 2
Cl3 Cl 0.7423(17) 0.1598(9) 0.8952(7) 0.074(3) Uani 0.197(10) 1 d PDU B 2
Cl4 Cl 0.8391(15) 0.1875(13) 1.0182(8) 0.089(4) Uani 0.197(10) 1 d PDU B 2
C83 C 0.8272(19) 0.169(2) 0.9013(16) 0.056(4) Uani 0.189(12) 1 d PDU C 3
H83A H 0.8228 0.1116 0.8903 0.067 Uiso 0.189(12) 1 calc PR C 3
H83B H 0.8899 0.2038 0.8695 0.067 Uiso 0.189(12) 1 calc PR C 3
Cl5 Cl 0.7032(17) 0.2338(14) 0.8756(10) 0.085(4) Uani 0.189(12) 1 d PDU C 3
Cl6 Cl 0.853(3) 0.143(3) 0.9831(17) 0.075(5) Uani 0.189(12) 1 d PU C 3

loop_
_atom_site_aniso_label
_atom_site_aniso_U_11
_atom_site_aniso_U_22
_atom_site_aniso_U_33
_atom_site_aniso_U_23
_atom_site_aniso_U_13
_atom_site_aniso_U_12
Fe1 0.0211(3) 0.0190(2) 0.0197(3) -0.0066(2) -0.00217(19) -0.00068(19)
P1 0.0202(5) 0.0202(4) 0.0251(5) -0.0096(4) -0.0032(4) 0.0006(4)
P2 0.0213(5) 0.0194(4) 0.0213(4) -0.0066(4) -0.0022(4) -0.0009(3)
O1 0.0259(13) 0.0189(11) 0.0226(12) -0.0072(9) 0.0041(10) -0.0011(9)
O2 0.0285(13) 0.0195(11) 0.0213(12) -0.0078(9) -0.0051(10) 0.0042(10)
O3 0.0428(16) 0.0217(14) 0.0456(16) -0.0042(12) -0.0093(12) 0.0011(11)
O4 0.0430(16) 0.0427(15) 0.0236(14) -0.0124(12) 0.0013(12) -0.0002(12)
C1 0.0222(19) 0.0204(17) 0.037(2) -0.0098(16) 0.0009(16) -0.0012(14)
C2 0.029(2) 0.0255(19) 0.050(2) -0.0128(17) -0.0072(18) -0.0013(16)
C3 0.034(2) 0.028(2) 0.066(3) -0.007(2) -0.014(2) 0.0065(17)
C4 0.028(2) 0.027(2) 0.079(3) -0.017(2) 0.005(2) 0.0051(17)
C5 0.043(3) 0.031(2) 0.056(3) -0.0205(19) 0.005(2) 0.0029(18)
C6 0.031(2) 0.033(2) 0.040(2) -0.0178(18) -0.0015(17) 0.0024(16)
C7 0.0198(18) 0.0288(19) 0.032(2) -0.0149(16) -0.0042(15) 0.0040(15)
C8 0.027(2) 0.0240(18) 0.044(2) -0.0153(17) -0.0049(17) 0.0033(15)
C9 0.035(2) 0.036(2) 0.067(3) -0.035(2) -0.007(2) 0.0023(17)
C10 0.042(2) 0.055(3) 0.045(3) -0.032(2) -0.016(2) 0.010(2)
C11 0.044(2) 0.052(3) 0.031(2) -0.0180(19) -0.0132(18) 0.011(2)
C12 0.040(2) 0.036(2) 0.031(2) -0.0141(17) -0.0059(17) 0.0024(17)
C13 0.027(2) 0.0249(18) 0.0223(18) -0.0119(15) 0.0015(15) -0.0030(15)
C14 0.0270(19) 0.0217(17) 0.0234(18) -0.0103(15) 0.0033(15) -0.0038(15)
C15 0.033(2) 0.0270(19) 0.030(2) -0.0070(16) 0.0068(16) -0.0035(16)
C16 0.039(2) 0.031(2) 0.032(2) -0.0110(17) 0.0139(18) -0.0106(17)
C17 0.028(2) 0.042(2) 0.042(2) -0.0154(19) 0.0051(18) -0.0095(18)
C18 0.026(2) 0.036(2) 0.034(2) -0.0131(17) -0.0013(16) -0.0025(16)
C19 0.0255(19) 0.0188(17) 0.0213(17) -0.0030(14) 0.0004(14) 0.0006(14)
C20 0.0258(19) 0.0180(16) 0.0202(17) -0.0081(14) -0.0022(14) -0.0013(14)
C21 0.029(2) 0.0200(17) 0.0204(18) -0.0082(14) -0.0030(15) 0.0016(14)
C22 0.035(2) 0.033(2) 0.0235(19) -0.0095(16) -0.0031(16) -0.0014(16)
C23 0.046(2) 0.039(2) 0.025(2) -0.0103(17) -0.0102(18) 0.0086(18)
C24 0.026(2) 0.039(2) 0.034(2) -0.0110(17) -0.0135(17) 0.0036(16)
C25 0.028(2) 0.033(2) 0.030(2) -0.0102(16) -0.0021(16) -0.0028(16)
C26 0.0247(19) 0.0253(18) 0.0186(17) -0.0080(14) 0.0007(14) 0.0009(14)
C27 0.0269(19) 0.0211(17) 0.0190(17) -0.0053(14) -0.0018(14) 0.0034(14)
C28 0.027(2) 0.0248(18) 0.0271(19) -0.0061(15) -0.0027(15) 0.0007(15)
C29 0.0210(19) 0.036(2) 0.039(2) -0.0104(17) 0.0013(16) 0.0027(16)
C30 0.037(2) 0.031(2) 0.038(2) -0.0128(17) 0.0007(17) 0.0064(17)
C31 0.033(2) 0.0265(19) 0.038(2) -0.0141(17) -0.0004(17) 0.0029(16)
C32 0.0269(19) 0.0224(18) 0.0272(19) -0.0063(15) -0.0025(15) 0.0021(15)
C33 0.0164(17) 0.0215(17) 0.0264(18) -0.0074(14) -0.0013(14) 0.0002(13)
C34 0.029(2) 0.0272(19) 0.0282(19) -0.0096(16) -0.0017(15) -0.0004(15)
C35 0.027(2) 0.029(2) 0.037(2) 0.0004(17) 0.0039(16) 0.0005(16)
C36 0.026(2) 0.0208(18) 0.057(3) -0.0018(18) -0.0035(18) -0.0004(15)
C37 0.036(2) 0.026(2) 0.052(3) -0.0175(19) -0.0072(19) -0.0008(17)
C38 0.032(2) 0.0272(19) 0.031(2) -0.0099(16) -0.0060(16) -0.0006(16)
C39 0.0241(19) 0.029(2) 0.0210(18) -0.0081(15) -0.0074(14) -0.0014(15)
C40 0.0229(19) 0.0216(18) 0.029(2) -0.0082(15) -0.0067(15) -0.0008(14)
Fe2 0.0203(3) 0.0198(2) 0.0203(3) -0.0068(2) -0.00155(19) 0.00100(19)
P3 0.0203(5) 0.0225(4) 0.0200(4) -0.0053(4) -0.0014(4) 0.0014(4)
P4 0.0201(5) 0.0193(4) 0.0225(5) -0.0077(4) -0.0023(4) 0.0000(4)
O5 0.0241(12) 0.0207(11) 0.0208(12) -0.0054(9) -0.0036(10) -0.0011(9)
O6 0.0274(13) 0.0195(11) 0.0201(12) -0.0066(9) 0.0006(10) -0.0023(9)
O7 0.0384(16) 0.0383(15) 0.0355(15) 0.0053(13) -0.0019(12) -0.0023(12)
O8 0.0511(18) 0.0454(16) 0.0418(16) -0.0261(14) -0.0091(13) 0.0002(13)
C41 0.0235(19) 0.0257(18) 0.0190(17) 0.0002(14) -0.0059(14) -0.0002(15)
C42 0.026(2) 0.033(2) 0.040(2) -0.0033(17) -0.0005(17) 0.0040(17)
C43 0.023(2) 0.045(3) 0.050(3) 0.002(2) 0.0048(18) -0.0038(18)
C44 0.034(2) 0.036(2) 0.051(3) 0.0028(19) -0.0135(19) -0.0120(19)
C45 0.037(2) 0.035(2) 0.038(2) -0.0082(18) -0.0111(18) -0.0046(18)
C46 0.026(2) 0.034(2) 0.029(2) -0.0093(16) -0.0039(16) -0.0056(16)
C47 0.0167(17) 0.0285(18) 0.0223(18) -0.0085(15) -0.0038(14) 0.0013(14)
C48 0.029(2) 0.0290(19) 0.0262(19) -0.0088(16) -0.0020(15) -0.0029(16)
C49 0.034(2) 0.027(2) 0.046(2) -0.0129(18) -0.0083(18) 0.0050(16)
C50 0.042(2) 0.044(2) 0.045(2) -0.027(2) -0.0016(19) 0.0098(19)
C51 0.060(3) 0.059(3) 0.030(2) -0.023(2) -0.0052(19) 0.022(2)
C52 0.047(2) 0.039(2) 0.028(2) -0.0092(17) -0.0055(17) 0.0160(18)
C53 0.0224(19) 0.0214(17) 0.0235(18) -0.0093(14) -0.0029(14) 0.0022(14)
C54 0.0239(18) 0.0178(16) 0.0214(17) -0.0057(14) -0.0028(14) 0.0003(14)
C55 0.033(2) 0.032(2) 0.0182(18) -0.0074(15) -0.0009(15) 0.0035(16)
C56 0.036(2) 0.034(2) 0.027(2) -0.0077(16) -0.0117(17) 0.0042(17)
C57 0.026(2) 0.031(2) 0.033(2) -0.0105(16) -0.0100(16) 0.0012(16)
C58 0.0228(19) 0.0288(19) 0.0296(19) -0.0087(16) -0.0053(15) 0.0025(15)
C59 0.0239(19) 0.0240(17) 0.0174(17) -0.0047(14) 0.0017(14) -0.0030(14)
C60 0.0253(19) 0.0201(17) 0.0213(17) -0.0069(14) 0.0016(14) 0.0001(14)
C61 0.0230(19) 0.0196(17) 0.0245(18) -0.0049(14) 0.0000(15) 0.0012(14)
C62 0.030(2) 0.031(2) 0.0221(18) -0.0056(15) -0.0032(15) 0.0040(16)
C63 0.034(2) 0.032(2) 0.0215(18) -0.0077(16) 0.0047(16) 0.0048(16)
C64 0.027(2) 0.030(2) 0.028(2) -0.0056(16) 0.0078(16) 0.0030(16)
C65 0.025(2) 0.0250(18) 0.0284(19) -0.0055(15) -0.0039(15) -0.0002(15)
C66 0.0225(18) 0.0239(17) 0.0189(17) -0.0077(14) -0.0030(14) -0.0022(14)
C67 0.0194(18) 0.0263(18) 0.0247(18) -0.0115(15) -0.0021(14) -0.0019(14)
C68 0.028(2) 0.0244(19) 0.042(2) -0.0102(16) -0.0109(17) 0.0023(15)
C69 0.026(2) 0.038(2) 0.055(3) -0.021(2) -0.0155(18) 0.0058(17)
C70 0.024(2) 0.030(2) 0.054(2) -0.0208(19) -0.0014(18) -0.0036(16)
C71 0.033(2) 0.0205(18) 0.041(2) -0.0092(16) -0.0028(17) -0.0023(16)
C72 0.030(2) 0.0257(19) 0.037(2) -0.0090(16) -0.0077(16) 0.0009(16)
C73 0.0192(18) 0.0218(17) 0.0259(18) -0.0122(14) -0.0021(14) -0.0032(14)
C74 0.0267(19) 0.0264(18) 0.0266(19) -0.0121(15) -0.0014(15) 0.0003(15)
C75 0.031(2) 0.030(2) 0.0238(18) -0.0051(16) -0.0069(15) -0.0029(16)
C76 0.027(2) 0.0168(17) 0.042(2) -0.0036(16) -0.0076(17) 0.0010(15)
C77 0.036(2) 0.0220(18) 0.040(2) -0.0147(16) -0.0012(17) 0.0040(16)
C78 0.030(2) 0.0258(18) 0.0266(19) -0.0112(15) -0.0038(15) 0.0004(15)
C79 0.0171(18) 0.033(2) 0.0271(19) -0.0126(17) -0.0011(15) 0.0035(15)
C80 0.0208(19) 0.0298(19) 0.0220(18) -0.0055(16) -0.0032(14) 0.0013(15)
C81 0.038(4) 0.066(5) 0.066(4) -0.005(5) -0.005(3) -0.010(4)
Cl1 0.044(2) 0.086(5) 0.060(2) -0.035(3) 0.0059(17) -0.017(2)
Cl2 0.073(3) 0.084(5) 0.066(5) 0.019(4) -0.022(3) -0.033(3)
C82 0.041(7) 0.068(7) 0.063(7) -0.017(6) 0.001(6) -0.016(7)
Cl3 0.079(8) 0.071(6) 0.078(5) -0.034(4) 0.011(5) -0.021(5)
Cl4 0.068(7) 0.112(9) 0.075(6) -0.011(5) -0.011(5) -0.034(6)
C83 0.036(6) 0.071(7) 0.062(6) -0.021(7) -0.004(6) -0.018(6)
Cl5 0.062(6) 0.096(8) 0.073(5) -0.007(7) 0.017(5) 0.019(6)
Cl6 0.057(7) 0.093(9) 0.060(6) -0.006(6) 0.000(6) -0.021(7)

loop_
_atom_type_symbol
_atom_type_description
_atom_type_scat_dispersion_real
_atom_type_scat_dispersion_imag
_atom_type_scat_source
C C 0.0033 0.0016 'International Tables Vol C Tables 4.2.6.8 and 6.1.1.4'
H H 0.0000 0.0000 'International Tables Vol C Tables 4.2.6.8 and 6.1.1.4'
O O 0.0106 0.0060 'International Tables Vol C Tables 4.2.6.8 and 6.1.1.4'
P P 0.1023 0.0942 'International Tables Vol C Tables 4.2.6.8 and 6.1.1.4'
Cl Cl 0.1484 0.1585 'International Tables Vol C Tables 4.2.6.8 and 6.1.1.4'
Fe Fe 0.3463 0.8444 'International Tables Vol C Tables 4.2.6.8 and 6.1.1.4'

loop_
_exptl_crystal_face_index_h
_exptl_crystal_face_index_k
_exptl_crystal_face_index_l
_exptl_crystal_face_perp_dist
0.00 0.00 1.00 0.0830
0.00 0.00 -1.00 0.0470
0.00 -1.00 0.00 0.0740
0.00 2.00 1.00 0.0770
-1.00 -1.00 -1.00 0.0540
1.00 1.00 1.00 0.0110

loop_
_geom_angle_atom_site_label_1
_geom_angle_atom_site_label_2
_geom_angle_atom_site_label_3
_geom_angle
C40 Fe1 C39 92.64(14)
C40 Fe1 O1 96.01(12)
C39 Fe1 O1 171.24(12)
C40 Fe1 O2 178.40(12)
C39 Fe1 O2 86.26(12)
O1 Fe1 O2 85.07(8)
C40 Fe1 P2 90.66(11)
C39 Fe1 P2 94.16(10)
O1 Fe1 P2 84.38(7)
O2 Fe1 P2 88.26(7)
C40 Fe1 P1 94.09(11)
C39 Fe1 P1 97.22(10)
O1 Fe1 P1 83.57(7)
O2 Fe1 P1 87.20(7)
P2 Fe1 P1 167.44(4)
C13 P1 C1 103.39(15)
C13 P1 C7 104.33(15)
C1 P1 C7 105.04(15)
C13 P1 Fe1 111.10(11)
C1 P1 Fe1 116.08(11)
C7 P1 Fe1 115.57(11)
C33 P2 C20 105.87(14)
C33 P2 C27 105.73(14)
C20 P2 C27 104.50(14)
C33 P2 Fe1 111.94(10)
C20 P2 Fe1 111.96(11)
C27 P2 Fe1 116.03(11)
C19 O1 Fe1 110.32(17)
C26 O2 Fe1 110.38(17)
C6 C1 C2 119.1(3)
C6 C1 P1 116.5(3)
C2 C1 P1 124.4(3)
C3 C2 C1 119.2(3)
C3 C2 H2 120.4
C1 C2 H2 120.4
C4 C3 C2 121.3(4)
C4 C3 H3 119.3
C2 C3 H3 119.3
C3 C4 C5 120.2(4)
C3 C4 H4 119.9
C5 C4 H4 119.9
C4 C5 C6 119.5(4)
C4 C5 H5 120.3
C6 C5 H5 120.3
C5 C6 C1 120.7(3)
C5 C6 H6 119.7
C1 C6 H6 119.7
C8 C7 C12 118.8(3)
C8 C7 P1 122.6(3)
C12 C7 P1 118.6(2)
C9 C8 C7 120.2(3)
C9 C8 H8 119.9
C7 C8 H8 119.9
C8 C9 C10 120.0(3)
C8 C9 H9 120.0
C10 C9 H9 120.0
C11 C10 C9 120.2(3)
C11 C10 H10 119.9
C9 C10 H10 119.9
C10 C11 C12 120.2(4)
C10 C11 H11 119.9
C12 C11 H11 119.9
C11 C12 C7 120.6(3)
C11 C12 H12 119.7
C7 C12 H12 119.7
C18 C13 C14 119.9(3)
C18 C13 P1 118.5(2)
C14 C13 P1 121.4(2)
C15 C14 C13 117.8(3)
C15 C14 C19 119.8(3)
C13 C14 C19 122.4(3)
C16 C15 C14 121.8(3)
C16 C15 H15 119.1
C14 C15 H15 119.1
C15 C16 C17 120.1(3)
C15 C16 H16 120.0
C17 C16 H16 120.0
C18 C17 C16 119.3(3)
C18 C17 H17 120.3
C16 C17 H17 120.3
C17 C18 C13 121.1(3)
C17 C18 H18 119.5
C13 C18 H18 119.5
O1 C19 C14 113.3(2)
O1 C19 C26 108.4(2)
C14 C19 C26 109.6(2)
O1 C19 H19 108.5
C14 C19 H19 108.5
C26 C19 H19 108.5
C21 C20 C25 120.8(3)
C21 C20 P2 121.0(2)
C25 C20 P2 118.2(2)
C22 C21 C20 117.5(3)
C22 C21 C26 118.7(3)
C20 C21 C26 123.8(3)
C23 C22 C21 121.6(3)
C23 C22 H22 119.2
C21 C22 H22 119.2
C24 C23 C22 120.8(3)
C24 C23 H23 119.6
C22 C23 H23 119.6
C23 C24 C25 119.4(3)
C23 C24 H24 120.3
C25 C24 H24 120.3
C24 C25 C20 119.9(3)
C24 C25 H25 120.0
C20 C25 H25 120.0
O2 C26 C21 113.1(2)
O2 C26 C19 107.0(2)
C21 C26 C19 112.0(3)
O2 C26 H26 108.2
C21 C26 H26 108.2
C19 C26 H26 108.2
C28 C27 C32 118.3(3)
C28 C27 P2 122.8(2)
C32 C27 P2 118.8(2)
C29 C28 C27 120.9(3)
C29 C28 H28 119.5
C27 C28 H28 119.5
C28 C29 C30 120.1(3)
C28 C29 H29 119.9
C30 C29 H29 119.9
C31 C30 C29 119.4(3)
C31 C30 H30 120.3
C29 C30 H30 120.3
C30 C31 C32 120.9(3)
C30 C31 H31 119.5
C32 C31 H31 119.5
C31 C32 C27 120.3(3)
C31 C32 H32 119.9
C27 C32 H32 119.9
C38 C33 C34 118.4(3)
C38 C33 P2 121.4(2)
C34 C33 P2 119.0(2)
C35 C34 C33 120.9(3)
C35 C34 H34 119.5
C33 C34 H34 119.5
C34 C35 C36 120.1(3)
C34 C35 H35 120.0
C36 C35 H35 120.0
C37 C36 C35 119.5(3)
C37 C36 H36 120.2
C35 C36 H36 120.2
C36 C37 C38 120.8(3)
C36 C37 H37 119.6
C38 C37 H37 119.6
C37 C38 C33 120.2(3)
C37 C38 H38 119.9
C33 C38 H38 119.9
O3 C39 Fe1 176.3(3)
O4 C40 Fe1 176.3(3)
C79 Fe2 C80 91.65(14)
C79 Fe2 O6 92.35(12)
C80 Fe2 O6 175.94(12)
C79 Fe2 O5 176.56(12)
C80 Fe2 O5 91.09(12)
O6 Fe2 O5 84.94(8)
C79 Fe2 P3 92.42(10)
C80 Fe2 P3 95.41(11)
O6 Fe2 P3 85.12(7)
O5 Fe2 P3 85.24(7)
C79 Fe2 P4 95.54(11)
C80 Fe2 P4 94.07(11)
O6 Fe2 P4 84.85(7)
O5 Fe2 P4 86.35(7)
P3 Fe2 P4 167.43(4)
C47 P3 C53 103.40(14)
C47 P3 C41 106.77(15)
C53 P3 C41 102.47(14)
C47 P3 Fe2 115.30(10)
C53 P3 Fe2 111.66(11)
C41 P3 Fe2 115.79(11)
C73 P4 C60 104.68(14)
C73 P4 C67 105.34(14)
C60 P4 C67 101.59(14)
C73 P4 Fe2 114.46(10)
C60 P4 Fe2 112.03(11)
C67 P4 Fe2 117.26(11)
C59 O5 Fe2 110.32(17)
C66 O6 Fe2 110.75(17)
C46 C41 C42 118.7(3)
C46 C41 P3 117.0(2)
C42 C41 P3 124.2(3)
C43 C42 C41 120.0(3)
C43 C42 H42 120.0
C41 C42 H42 120.0
C44 C43 C42 120.6(4)
C44 C43 H43 119.7
C42 C43 H43 119.7
C43 C44 C45 119.7(3)
C43 C44 H44 120.2
C45 C44 H44 120.2
C46 C45 C44 120.5(4)
C46 C45 H45 119.8
C44 C45 H45 119.8
C45 C46 C41 120.6(3)
C45 C46 H46 119.7
C41 C46 H46 119.7
C48 C47 C52 118.3(3)
C48 C47 P3 121.2(2)
C52 C47 P3 120.4(3)
C49 C48 C47 121.3(3)
C49 C48 H48 119.3
C47 C48 H48 119.3
C48 C49 C50 119.7(3)
C48 C49 H49 120.1
C50 C49 H49 120.1
C51 C50 C49 119.7(3)
C51 C50 H50 120.1
C49 C50 H50 120.1
C50 C51 C52 120.9(3)
C50 C51 H51 119.6
C52 C51 H51 119.6
C51 C52 C47 120.0(3)
C51 C52 H52 120.0
C47 C52 H52 120.0
C54 C53 C58 120.3(3)
C54 C53 P3 121.2(2)
C58 C53 P3 118.5(2)
C53 C54 C55 118.1(3)
C53 C54 C59 122.4(3)
C55 C54 C59 119.5(3)
C56 C55 C54 121.1(3)
C56 C55 H55 119.4
C54 C55 H55 119.4
C55 C56 C57 120.6(3)
C55 C56 H56 119.7
C57 C56 H56 119.7
C58 C57 C56 118.9(3)
C58 C57 H57 120.6
C56 C57 H57 120.6
C57 C58 C53 121.0(3)
C57 C58 H58 119.5
C53 C58 H58 119.5
O5 C59 C54 114.4(2)
O5 C59 C66 108.8(2)
C54 C59 C66 108.9(2)
O5 C59 H59 108.2
C54 C59 H59 108.2
C66 C59 H59 108.2
C61 C60 C65 119.8(3)
C61 C60 P4 121.2(2)
C65 C60 P4 119.0(2)
C62 C61 C60 117.9(3)
C62 C61 C66 119.6(3)
C60 C61 C66 122.5(3)
C63 C62 C61 121.9(3)
C63 C62 H62 119.0
C61 C62 H62 119.0
C62 C63 C64 120.1(3)
C62 C63 H63 119.9
C64 C63 H63 119.9
C65 C64 C63 119.0(3)
C65 C64 H64 120.5
C63 C64 H64 120.5
C64 C65 C60 121.3(3)
C64 C65 H65 119.4
C60 C65 H65 119.4
O6 C66 C61 113.9(2)
O6 C66 C59 107.2(2)
C61 C66 C59 111.1(2)
O6 C66 H66 108.2
C61 C66 H66 108.2
C59 C66 H66 108.2
C68 C67 C72 119.2(3)
C68 C67 P4 124.4(3)
C72 C67 P4 116.4(2)
C67 C68 C69 120.1(3)
C67 C68 H68 119.9
C69 C68 H68 119.9
C70 C69 C68 120.4(3)
C70 C69 H69 119.8
C68 C69 H69 119.8
C69 C70 C71 120.2(3)
C69 C70 H70 119.9
C71 C70 H70 119.9
C70 C71 C72 119.9(3)
C70 C71 H71 120.0
C72 C71 H71 120.0
C67 C72 C71 120.1(3)
C67 C72 H72 119.9
C71 C72 H72 119.9
C78 C73 C74 118.5(3)
C78 C73 P4 122.7(2)
C74 C73 P4 118.7(2)
C75 C74 C73 121.0(3)
C75 C74 H74 119.5
C73 C74 H74 119.5
C74 C75 C76 119.9(3)
C74 C75 H75 120.1
C76 C75 H75 120.1
C75 C76 C77 120.2(3)
C75 C76 H76 119.9
C77 C76 H76 119.9
C76 C77 C78 120.1(3)
C76 C77 H77 120.0
C78 C77 H77 120.0
C77 C78 C73 120.4(3)
C77 C78 H78 119.8
C73 C78 H78 119.8
O7 C79 Fe2 178.1(3)
O8 C80 Fe2 179.1(3)
Cl2 C81 Cl1 111.6(6)
Cl2 C81 H81A 109.3
Cl1 C81 H81A 109.3
Cl2 C81 H81B 109.3
Cl1 C81 H81B 109.3
H81A C81 H81B 108.0
Cl4 C82 Cl3 109.6(11)
Cl4 C82 H82A 109.7
Cl3 C82 H82A 109.7
Cl4 C82 H82B 109.7
Cl3 C82 H82B 109.7
H82A C82 H82B 108.2
Cl6 C83 Cl5 116(2)
Cl6 C83 H83A 108.4
Cl5 C83 H83A 108.4
Cl6 C83 H83B 108.4
Cl5 C83 H83B 108.4
H83A C83 H83B 107.5

loop_
_geom_bond_atom_site_label_1
_geom_bond_atom_site_label_2
_geom_bond_distance
Fe1 C40 1.754(3)
Fe1 C39 1.774(3)
Fe1 O1 1.945(2)
Fe1 O2 1.954(2)
Fe1 P2 2.2395(10)
Fe1 P1 2.2496(9)
P1 C13 1.818(3)
P1 C1 1.821(3)
P1 C7 1.825(3)
P2 C33 1.818(3)
P2 C20 1.819(3)
P2 C27 1.831(3)
O1 C19 1.409(3)
O2 C26 1.403(3)
O3 C39 1.137(4)
O4 C40 1.154(4)
C1 C6 1.393(4)
C1 C2 1.394(5)
C2 C3 1.379(5)
C2 H2 0.9500
C3 C4 1.365(5)
C3 H3 0.9500
C4 C5 1.376(5)
C4 H4 0.9500
C5 C6 1.382(5)
C5 H5 0.9500
C6 H6 0.9500
C7 C8 1.393(4)
C7 C12 1.399(4)
C8 C9 1.379(5)
C8 H8 0.9500
C9 C10 1.389(5)
C9 H9 0.9500
C10 C11 1.371(5)
C10 H10 0.9500
C11 C12 1.374(5)
C11 H11 0.9500
C12 H12 0.9500
C13 C18 1.396(4)
C13 C14 1.396(4)
C14 C15 1.394(4)
C14 C19 1.518(4)
C15 C16 1.375(5)
C15 H15 0.9500
C16 C17 1.381(5)
C16 H16 0.9500
C17 C18 1.373(5)
C17 H17 0.9500
C18 H18 0.9500
C19 C26 1.549(4)
C19 H19 1.0000
C20 C21 1.398(4)
C20 C25 1.404(4)
C21 C22 1.389(4)
C21 C26 1.522(4)
C22 C23 1.383(5)
C22 H22 0.9500
C23 C24 1.369(5)
C23 H23 0.9500
C24 C25 1.389(4)
C24 H24 0.9500
C25 H25 0.9500
C26 H26 1.0000
C27 C28 1.389(4)
C27 C32 1.404(4)
C28 C29 1.383(4)
C28 H28 0.9500
C29 C30 1.390(5)
C29 H29 0.9500
C30 C31 1.373(5)
C30 H30 0.9500
C31 C32 1.380(4)
C31 H31 0.9500
C32 H32 0.9500
C33 C38 1.388(4)
C33 C34 1.399(4)
C34 C35 1.366(4)
C34 H34 0.9500
C35 C36 1.390(5)
C35 H35 0.9500
C36 C37 1.370(5)
C36 H36 0.9500
C37 C38 1.382(4)
C37 H37 0.9500
C38 H38 0.9500
Fe2 C79 1.770(4)
Fe2 C80 1.771(3)
Fe2 O6 1.949(2)
Fe2 O5 1.949(2)
Fe2 P3 2.2456(10)
Fe2 P4 2.2603(10)
P3 C47 1.816(3)
P3 C53 1.821(3)
P3 C41 1.829(3)
P4 C73 1.822(3)
P4 C60 1.824(3)
P4 C67 1.828(3)
O5 C59 1.398(3)
O6 C66 1.407(3)
O7 C79 1.151(4)
O8 C80 1.142(4)
C41 C46 1.390(4)
C41 C42 1.395(4)
C42 C43 1.388(5)
C42 H42 0.9500
C43 C44 1.370(5)
C43 H43 0.9500
C44 C45 1.381(5)
C44 H44 0.9500
C45 C46 1.374(5)
C45 H45 0.9500
C46 H46 0.9500
C47 C48 1.382(4)
C47 C52 1.392(4)
C48 C49 1.381(4)
C48 H48 0.9500
C49 C50 1.382(5)
C49 H49 0.9500
C50 C51 1.362(5)
C50 H50 0.9500
C51 C52 1.389(5)
C51 H51 0.9500
C52 H52 0.9500
C53 C54 1.389(4)
C53 C58 1.393(4)
C54 C55 1.397(4)
C54 C59 1.521(4)
C55 C56 1.380(4)
C55 H55 0.9500
C56 C57 1.382(5)
C56 H56 0.9500
C57 C58 1.380(4)
C57 H57 0.9500
C58 H58 0.9500
C59 C66 1.544(4)
C59 H59 1.0000
C60 C61 1.396(4)
C60 C65 1.399(4)
C61 C62 1.395(4)
C61 C66 1.516(4)
C62 C63 1.377(4)
C62 H62 0.9500
C63 C64 1.386(5)
C63 H63 0.9500
C64 C65 1.379(4)
C64 H64 0.9500
C65 H65 0.9500
C66 H66 1.0000
C67 C68 1.381(4)
C67 C72 1.390(4)
C68 C69 1.393(4)
C68 H68 0.9500
C69 C70 1.362(5)
C69 H69 0.9500
C70 C71 1.378(5)
C70 H70 0.9500
C71 C72 1.390(4)
C71 H71 0.9500
C72 H72 0.9500
C73 C78 1.393(4)
C73 C74 1.394(4)
C74 C75 1.376(4)
C74 H74 0.9500
C75 C76 1.379(4)
C75 H75 0.9500
C76 C77 1.379(4)
C76 H76 0.9500
C77 C78 1.385(4)
C77 H77 0.9500
C78 H78 0.9500
C81 Cl2 1.761(8)
C81 Cl1 1.766(6)
C81 H81A 0.9900
C81 H81B 0.9900
C82 Cl4 1.763(9)
C82 Cl3 1.764(9)
C82 H82A 0.9900
C82 H82B 0.9900
C83 Cl6 1.53(4)
C83 Cl5 1.768(9)
C83 H83A 0.9900
C83 H83B 0.9900
